data_1524822
loop_
_publ_author_name
'Loercher, K.P.'
'Straehle, J.'
'Walker, I.'

_publ_section_title
;
 Das komplexchemische Verhalten des Cl3 V N Cl gegenueber Lewissaeuren und
 -basen. Die Kristallstruktur der Komplexe Cl3 V N Cl (Sb Cl5)2 und Cl3
 (bipy) V N Cl
;
_journal_name_full 'Zeitschrift fuer Anorganische und Allgemeine Chemie'
_journal_page_first 123
_journal_page_last 140
_journal_volume 452
_journal_year 1979
_chemical_formula_sum 'C10 H8 Cl4 N3 V'
_chemical_name_systematic '(Cl3 (C5 H4 N)2) V N Cl'
_space_group_IT_number 14
_symmetry_space_group_name_Hall '-P 2ybc'
_symmetry_space_group_name_H-M 'P 1 21/c 1'
_cell_angle_alpha 90
_cell_angle_beta 131.46
_cell_angle_gamma 90
_cell_formula_units_Z 4
_cell_length_a 8.044
_cell_length_b 16.015
_cell_length_c 14.375
_cell_volume 1387.813
_citation_journal_id_ASTM ZAACAB
_cod_data_source_file Loercher_ZAACAB_1979_607.cif
_cod_data_source_block C10H8Cl4N3V1
_cod_original_formula_sum 'C10 H8 Cl4 N3 V1'
_cod_database_code 1524822

loop_
_symmetry_equiv_pos_as_xyz
x,y,z
-x,y+1/2,-z+1/2
-x,-y,-z
x,-y-1/2,z-1/2

loop_
_atom_site_label
_atom_site_type_symbol
_atom_site_fract_x
_atom_site_fract_y
_atom_site_fract_z
_atom_site_occupancy
_atom_site_U_iso_or_equiv
C10 C+1 -0.4585 0.1066 0.0804 1 0.0
Cl4 Cl-1 -0.1103 0.1799 -0.0086 1 0.0
C6 C+1 -0.2914 0.0972 0.2879 1 0.0
N1 N-1 -0.0546 0.1765 0.12 1 0.0
C3 C-1 0.1245 0.1172 0.6389 1 0.0
H6 H+1 -0.764 0.014 0.121 1 0.0
C2 C-1 0.3005 0.1467 0.6521 1 0.0
V1 V+5 0.0235 0.1675 0.2615 1 0.0
H8 H+1 -0.442 0.119 0.024 1 0.0
C9 C-1 -0.6486 0.0692 0.0451 1 0.0
N2 N-3 0.0843 0.144 0.4319 1 0.0
H7 H+1 -0.759 0.06 -0.04 1 0.0
C8 C-1 -0.6583 0.0473 0.1329 1 0.0
C5 C+1 -0.0881 0.1133 0.4182 1 0.0
H3 H+1 0.127 0.113 0.71 1 0.0
H5 H+1 -0.488 0.038 0.313 1 0.0
Cl1 Cl-1 0.3779 0.2144 0.3733 1 0.0
C1 C+1 0.2741 0.1592 0.5484 1 0.0
Cl3 Cl-1 0.1158 0.027 0.2805 1 0.0
H4 H+1 -0.197 0.081 0.506 1 0.0
H2 H+1 0.438 0.166 0.731 1 0.0
C4 C-1 -0.0707 0.1007 0.5202 1 0.0
H1 H+1 0.396 0.182 0.562 1 0.0
N3 N-3 -0.2788 0.1179 0.2024 1 0.0
Cl2 Cl-1 -0.1179 0.2935 0.2619 1 0.0
C7 C-1 -0.4784 0.0614 0.256 1 0.0
